data_2014667
loop_
_publ_author_name
'Angaridis, Panagiotis'
'Cotton, F. Albert'
'Murillo, Carlos A.'
'Wang, Xiaoping'

_publ_section_title
;A paramagnetic precursor for polymeric supramolecular assemblies based on
 multiply bonded dimetal units:
 \m-acetato-acetonitriletris(\m-<i>N</i>,<i>N</i>'-diphenylformamidinato)diruthenium
 tetrafluoroborate dichloromethane hemisolvate
;
_journal_issue 2
_journal_name_full 'Acta Crystallographica Section C'
_journal_page_first m71
_journal_page_last m73
_journal_paper_doi 10.1107/S0108270104032408
_journal_volume 61
_journal_year 2005
_chemical_formula_iupac '[Ru2 (C13 H11 N2)3 (C2 H3 O2) (C2 H3 N)] B F4, 0.5C H2 Cl2'
_chemical_formula_moiety 'C43 H39 N7 O2 Ru2 +, B1 F4 -, 0.5C1 H2 Cl2'
_chemical_formula_sum 'C43.5 H40 B Cl F4 N7 O2 Ru2'
_chemical_formula_weight 1017.23
_chemical_name_common Ru2(DPhF)3(OOCMe)(MeCN)(BF4),0.5CH2CL2
_chemical_name_systematic
;
(\m-acetato)acetonitriletris(\m-N,N'-diphenylformamidinato)diruthenium
tetrafluoroborate dichloromethane hemisolvate
;
_space_group_IT_number 52
_symmetry_cell_setting orthorhombic
_symmetry_space_group_name_Hall '-P 2a 2bc'
_symmetry_space_group_name_H-M 'P n n a'
_atom_sites_solution_hydrogens geom
_atom_sites_solution_primary direct
_atom_sites_solution_secondary difmap
_cell_angle_alpha 90.00
_cell_angle_beta 90.00
_cell_angle_gamma 90.00
_cell_formula_units_Z 8
_cell_length_a 18.0977(12)
_cell_length_b 37.603(3)
_cell_length_c 12.9239(9)
_cell_measurement_reflns_used 6767
_cell_measurement_temperature 213(2)
_cell_measurement_theta_max 27.47
_cell_measurement_theta_min 2.44
_cell_volume 8795.1(11)
_computing_cell_refinement 'SAINT (Bruker, 2002)'
_computing_data_collection 'SMART (Bruker, 2000)'
_computing_data_reduction SAINT
_computing_molecular_graphics 'SHELXTL (Sheldrick, 2001)'
_computing_publication_material 'CIFTAB in SHELXTL (Sheldrick, 2001)'
_computing_structure_refinement 'SHELXL97 (Sheldrick, 1997)'
_computing_structure_solution 'SHELXS97 (Sheldrick, 1990)'
_diffrn_ambient_temperature 213(2)
_diffrn_measured_fraction_theta_full 0.998
_diffrn_measured_fraction_theta_max 0.998
_diffrn_measurement_device_type 'Bruker SMART 1000 CCD'
_diffrn_measurement_method '\w scans'
_diffrn_radiation_monochromator graphite
_diffrn_radiation_source 'normal-focus sealed tube'
_diffrn_radiation_type MoK\a
_diffrn_radiation_wavelength 0.71073
_diffrn_reflns_av_R_equivalents 0.0304
_diffrn_reflns_av_sigmaI/netI 0.0233
_diffrn_reflns_limit_h_max 23
_diffrn_reflns_limit_h_min -21
_diffrn_reflns_limit_k_max 48
_diffrn_reflns_limit_k_min -36
_diffrn_reflns_limit_l_max 15
_diffrn_reflns_limit_l_min -16
_diffrn_reflns_number 54752
_diffrn_reflns_theta_full 27.50
_diffrn_reflns_theta_max 27.50
_diffrn_reflns_theta_min 1.94
_diffrn_standards_number 0
_exptl_absorpt_coefficient_mu 0.809
_exptl_absorpt_correction_T_max 0.8549
_exptl_absorpt_correction_T_min 0.7933
_exptl_absorpt_correction_type multi-scan
_exptl_absorpt_process_details
;
(SADABS; Blessing, 1995; Bruker, 2003)
;
_exptl_crystal_colour 'Dark blue'
_exptl_crystal_density_diffrn 1.536
_exptl_crystal_density_method 'not measured'
_exptl_crystal_description block
_exptl_crystal_F_000 4096
_exptl_crystal_size_max 0.30
_exptl_crystal_size_mid 0.24
_exptl_crystal_size_min 0.20
_refine_diff_density_max 1.178
_refine_diff_density_min -1.252
_refine_ls_extinction_method none
_refine_ls_goodness_of_fit_ref 1.810
_refine_ls_hydrogen_treatment constr
_refine_ls_matrix_type full
_refine_ls_number_parameters 565
_refine_ls_number_reflns 10087
_refine_ls_number_restraints 7
_refine_ls_restrained_S_all 1.810
_refine_ls_R_factor_all 0.0753
_refine_ls_R_factor_gt 0.0563
_refine_ls_shift/su_max 0.001
_refine_ls_shift/su_mean 0.000
_refine_ls_structure_factor_coef Fsqd
_refine_ls_weighting_details 'calc w=1/[\s^2^(Fo^2^)+(0.0405P)^2^+4P] where P=(Fo^2^+2Fc^2^)/3'
_refine_ls_weighting_scheme calc
_refine_ls_wR_factor_gt 0.1348
_refine_ls_wR_factor_ref 0.1443
_reflns_number_gt 8029
_reflns_number_total 10087
_reflns_threshold_expression I>2\s(I)
_cod_data_source_file fr1512.cif
_cod_data_source_block I
_cod_original_cell_volume 8795.2(10)
_cod_original_formula_sum 'C43.50 H40 B Cl F4 N7 O2 Ru2'
_cod_database_code 2014667
_cod_database_fobs_code 2014667

loop_
_symmetry_equiv_pos_as_xyz
'x, y, z'
'-x+1/2, -y, z'
'-x+1/2, y+1/2, -z+1/2'
'x, -y+1/2, -z+1/2'
'-x, -y, -z'
'x-1/2, y, -z'
'x-1/2, -y-1/2, z-1/2'
'-x, y-1/2, z-1/2'

loop_
_atom_site_label
_atom_site_fract_x
_atom_site_fract_y
_atom_site_fract_z
_atom_site_U_iso_or_equiv
_atom_site_adp_type
_atom_site_calc_flag
_atom_site_refinement_flags
_atom_site_occupancy
_atom_site_disorder_assembly
_atom_site_disorder_group
_atom_site_type_symbol
Ru1 0.623280(18) 0.355318(9) 0.48021(2) 0.03100(10) Uani d . 1 A . Ru
Ru2 0.620260(18) 0.346295(9) 0.29539(2) 0.02949(10) Uani d . 1 A . Ru
B1 0.7012(6) 0.2500 0.7500 0.074(3) Uani d S 1 . . B
B2 0.7500 0.5000 0.2714(11) 0.080(3) Uani d S 1 . . B
F1 0.6568(3) 0.23527(16) 0.6759(4) 0.1171(17) Uani d . 1 . . F
F2 0.7441(2) 0.27493(13) 0.7025(4) 0.1033(16) Uani d . 1 . . F
F3 0.7293(4) 0.47127(12) 0.3278(4) 0.131(2) Uani d . 1 . . F
F4 0.6930(3) 0.50900(12) 0.2047(4) 0.1155(16) Uani d . 1 . . F
O1 0.67920(17) 0.30039(8) 0.3120(2) 0.0370(7) Uani d . 1 . . O
O2 0.68009(19) 0.30819(10) 0.4885(3) 0.0515(9) Uani d . 1 . . O
N10 0.6302(2) 0.36205(12) 0.6464(3) 0.0445(10) Uani d D 1 . . N
N1 0.7214(2) 0.38191(9) 0.4592(3) 0.0334(8) Uani d . 1 . . N
N2 0.71513(19) 0.37321(9) 0.2822(3) 0.0308(7) Uani d . 1 . . N
N3 0.5656(2) 0.40138(10) 0.4588(3) 0.0352(8) Uani d . 1 . . N
N4 0.56483(19) 0.39196(9) 0.2815(3) 0.0315(7) Uani d . 1 . . N
N5 0.5262(2) 0.32696(10) 0.4875(3) 0.0368(8) Uani d . 1 . . N
N6 0.5270(2) 0.31735(9) 0.3103(3) 0.0353(8) Uani d . 1 . . N
C9 0.7391(3) 0.25531(15) 0.4105(4) 0.0563(14) Uani d . 1 . . C
H9A 0.7458 0.2457 0.3415 0.084 Uiso calc R 1 . . H
H9B 0.7120 0.2384 0.4526 0.084 Uiso calc R 1 . . H
H9C 0.7870 0.2598 0.4416 0.084 Uiso calc R 1 . . H
C10 0.7487(2) 0.38622(11) 0.3652(3) 0.0337(9) Uani d . 1 A . C
H10A 0.7931 0.3989 0.3569 0.040 Uiso calc R 1 . . H
C11 0.7666(3) 0.39604(13) 0.5410(3) 0.0399(11) Uani d . 1 A . C
C12 0.7992(3) 0.37358(15) 0.6124(4) 0.0499(13) Uani d . 1 . . C
H12A 0.7910 0.3489 0.6083 0.060 Uiso calc R 1 A . H
C13 0.8441(3) 0.38729(18) 0.6901(4) 0.0616(16) Uani d . 1 A . C
H13A 0.8671 0.3718 0.7374 0.074 Uiso calc R 1 . . H
C14 0.8547(4) 0.4228(2) 0.6979(5) 0.0719(18) Uani d . 1 . . C
H14A 0.8845 0.4321 0.7511 0.086 Uiso calc R 1 A . H
C15 0.8224(6) 0.4450(2) 0.6292(6) 0.110(3) Uani d . 1 A . C
H15A 0.8304 0.4696 0.6351 0.132 Uiso calc R 1 . . H
C16 0.7776(4) 0.43226(17) 0.5498(5) 0.082(2) Uani d . 1 . . C
H16A 0.7553 0.4481 0.5030 0.099 Uiso calc R 1 A . H
C21 0.7487(2) 0.37776(12) 0.1835(3) 0.0357(9) Uani d . 1 A . C
C22 0.7469(3) 0.34955(15) 0.1145(4) 0.0519(13) Uani d . 1 . . C
H22A 0.7235 0.3281 0.1331 0.062 Uiso calc R 1 A . H
C23 0.7795(4) 0.3530(2) 0.0180(5) 0.077(2) Uani d . 1 A . C
H23A 0.7783 0.3339 -0.0289 0.092 Uiso calc R 1 . . H
C24 0.8133(4) 0.3837(2) -0.0091(5) 0.086(2) Uani d . 1 . . C
H24A 0.8359 0.3857 -0.0743 0.103 Uiso calc R 1 A . H
C25 0.8145(4) 0.4122(2) 0.0585(5) 0.085(2) Uani d . 1 A . C
H25A 0.8375 0.4336 0.0390 0.102 Uiso calc R 1 . . H
C26 0.7818(3) 0.40912(16) 0.1551(4) 0.0570(14) Uani d . 1 . . C
H26A 0.7822 0.4285 0.2011 0.068 Uiso calc R 1 A . H
C30 0.5489(2) 0.41149(12) 0.3640(3) 0.0370(10) Uani d . 1 A . C
H30A 0.5248 0.4334 0.3546 0.044 Uiso calc R 1 . . H
C31A 0.5397(3) 0.42474(13) 0.5390(3) 0.0418(11) Uani d P 0.502(5) A 1 C
C32A 0.4658(6) 0.4298(3) 0.5515(8) 0.057(2) Uani d P 0.502(5) A 1 C
H32A 0.4326 0.4180 0.5073 0.068 Uiso calc PR 0.502(5) A 1 H
C33A 0.4385(8) 0.4520(4) 0.6287(9) 0.071(3) Uani d P 0.502(5) A 1 C
H33A 0.3873 0.4547 0.6378 0.085 Uiso calc PR 0.502(5) A 1 H
C34A 0.4870(5) 0.46996(18) 0.6913(5) 0.079(2) Uani d P 0.502(5) A 1 C
H34A 0.4692 0.4875 0.7366 0.095 Uiso calc PR 0.502(5) A 1 H
C35A 0.5633(9) 0.4624(3) 0.6887(10) 0.072(2) Uani d P 0.502(5) A 1 C
H35A 0.5955 0.4720 0.7385 0.086 Uiso calc PR 0.502(5) A 1 H
C36A 0.5899(7) 0.4402(3) 0.6100(9) 0.060(3) Uani d P 0.502(5) A 1 C
H36A 0.6408 0.4355 0.6044 0.072 Uiso calc PR 0.502(5) A 1 H
C31B 0.5397(3) 0.42474(13) 0.5390(3) 0.0418(11) Uani d P 0.498(5) A 2 C
C32B 0.4896(6) 0.4130(4) 0.6138(8) 0.057(2) Uani d P 0.498(5) A 2 C
H32B 0.4726 0.3894 0.6143 0.068 Uiso calc PR 0.498(5) A 2 H
C33B 0.4655(8) 0.4375(4) 0.6879(10) 0.071(3) Uani d P 0.498(5) A 2 C
H33B 0.4315 0.4297 0.7381 0.085 Uiso calc PR 0.498(5) A 2 H
C34B 0.4870(5) 0.46996(18) 0.6913(5) 0.079(2) Uani d P 0.498(5) A 2 C
H34B 0.4707 0.4850 0.7448 0.095 Uiso calc PR 0.498(5) A 2 H
C35B 0.5356(8) 0.4832(3) 0.6142(9) 0.072(2) Uani d P 0.498(5) A 2 C
H35B 0.5498 0.5072 0.6138 0.086 Uiso calc PR 0.498(5) A 2 H
C36B 0.5620(8) 0.4597(3) 0.5386(10) 0.072(2) Uani d P 0.498(5) A 2 C
H36B 0.5950 0.4678 0.4877 0.086 Uiso calc PR 0.498(5) A 2 H
C41 0.5522(3) 0.40796(13) 0.1830(3) 0.0393(10) Uani d . 1 A . C
C42 0.5161(3) 0.38878(15) 0.1065(4) 0.0503(12) Uani d . 1 . . C
H42A 0.5004 0.3653 0.1192 0.060 Uiso calc R 1 A . H
C43 0.5033(4) 0.4045(2) 0.0113(4) 0.0695(18) Uani d . 1 A . C
H43A 0.4796 0.3915 -0.0413 0.083 Uiso calc R 1 . . H
C44 0.5254(5) 0.4393(2) -0.0069(5) 0.083(2) Uani d . 1 . . C
H44A 0.5157 0.4501 -0.0711 0.100 Uiso calc R 1 A . H
C45 0.5613(5) 0.45795(17) 0.0695(5) 0.084(2) Uani d . 1 A . C
H45A 0.5758 0.4816 0.0572 0.100 Uiso calc R 1 . . H
C46 0.5765(4) 0.44247(15) 0.1645(4) 0.0583(15) Uani d . 1 . . C
H46A 0.6028 0.4551 0.2154 0.070 Uiso calc R 1 A . H
C50 0.4963(2) 0.31307(12) 0.4030(4) 0.0374(10) Uani d . 1 A . C
H50A 0.4524 0.2999 0.4087 0.045 Uiso calc R 1 . . H
C51 0.4878(3) 0.31902(13) 0.5818(4) 0.0422(11) Uani d . 1 A . C
C52 0.5226(3) 0.30136(16) 0.6604(4) 0.0591(15) Uani d . 1 . . C
H52A 0.5713 0.2932 0.6518 0.071 Uiso calc R 1 A . H
C53 0.4855(3) 0.29555(18) 0.7530(5) 0.0699(18) Uani d . 1 A . C
H53A 0.5105 0.2842 0.8076 0.084 Uiso calc R 1 . . H
C54 0.4156(4) 0.3056(2) 0.7667(5) 0.082(2) Uani d . 1 . . C
H54A 0.3924 0.3028 0.8313 0.098 Uiso calc R 1 A . H
C55 0.3777(4) 0.3202(2) 0.6836(5) 0.078(2) Uani d . 1 A . C
H55A 0.3270 0.3253 0.6899 0.094 Uiso calc R 1 . . H
C56 0.4139(3) 0.32738(18) 0.5917(5) 0.0656(17) Uani d . 1 . . C
H56A 0.3883 0.3379 0.5363 0.079 Uiso calc R 1 A . H
C61 0.4943(3) 0.30080(12) 0.2226(4) 0.0392(10) Uani d . 1 A . C
C62 0.4186(3) 0.29581(13) 0.2111(4) 0.0477(12) Uani d . 1 . . C
H62A 0.3861 0.3026 0.2643 0.057 Uiso calc R 1 A . H
C63 0.3912(3) 0.28082(15) 0.1210(4) 0.0576(15) Uani d . 1 A . C
H63A 0.3401 0.2768 0.1145 0.069 Uiso calc R 1 . . H
C64 0.4381(3) 0.27161(14) 0.0399(4) 0.0585(15) Uani d . 1 . . C
H64A 0.4189 0.2625 -0.0222 0.070 Uiso calc R 1 A . H
C65 0.5133(3) 0.27612(15) 0.0520(4) 0.0568(14) Uani d . 1 A . C
H65A 0.5458 0.2692 -0.0011 0.068 Uiso calc R 1 . . H
C66 0.5410(3) 0.29078(14) 0.1420(4) 0.0509(13) Uani d . 1 . . C
H66A 0.5923 0.2941 0.1489 0.061 Uiso calc R 1 A . H
C70 0.6967(2) 0.28932(12) 0.4041(3) 0.0376(10) Uani d . 1 . . C
C71 0.6331(6) 0.3591(3) 0.7334(5) 0.054(2) Uani d PD 0.691(12) A 1 C
C72 0.6353(8) 0.3591(5) 0.8450(7) 0.124(6) Uani d PD 0.691(12) A 1 C
H72D 0.6746 0.3746 0.8686 0.186 Uiso calc PR 0.691(12) A 1 H
H72E 0.6443 0.3351 0.8695 0.186 Uiso calc PR 0.691(12) A 1 H
H72F 0.5884 0.3675 0.8719 0.186 Uiso calc PR 0.691(12) A 1 H
C71B 0.6353(14) 0.3779(6) 0.7258(12) 0.054(2) Uani d PD 0.309(12) A 2 C
C72B 0.6439(19) 0.3938(11) 0.8260(15) 0.124(6) Uani d PD 0.309(12) A 2 C
H72A 0.6008 0.3886 0.8680 0.186 Uiso calc PR 0.309(12) A 2 H
H72B 0.6492 0.4193 0.8185 0.186 Uiso calc PR 0.309(12) A 2 H
H72C 0.6876 0.3842 0.8593 0.186 Uiso calc PR 0.309(12) A 2 H
C1S 0.7316(7) 0.4890(7) 0.9462(17) 0.226(15) Uiso d PD 0.50 . . C
H11S 0.7392 0.4955 1.0188 0.272 Uiso calc PR 0.50 . . H
H12S 0.7244 0.4632 0.9417 0.272 Uiso calc PR 0.50 . . H
Cl1 0.6535(4) 0.5120(2) 0.8940(7) 0.184(3) Uiso d PD 0.50 . . Cl
Cl2 0.8080(4) 0.5025(3) 0.8696(8) 0.231(4) Uiso d PD 0.50 . . Cl

loop_
_atom_site_aniso_label
_atom_site_aniso_U_11
_atom_site_aniso_U_22
_atom_site_aniso_U_33
_atom_site_aniso_U_12
_atom_site_aniso_U_13
_atom_site_aniso_U_23
Ru1 0.03311(19) 0.03554(19) 0.02433(17) 0.00172(15) -0.00160(14) 0.00148(12)
Ru2 0.03060(18) 0.03149(18) 0.02636(17) 0.00056(14) -0.00234(13) -0.00028(12)
B1 0.046(5) 0.108(9) 0.070(7) 0.000 0.000 0.037(6)
B2 0.101(9) 0.048(6) 0.091(9) 0.012(6) 0.000 0.000
F1 0.101(3) 0.154(5) 0.096(3) -0.010(3) -0.028(3) 0.009(3)
F2 0.073(3) 0.109(4) 0.128(4) -0.005(2) 0.009(2) 0.067(3)
F3 0.243(7) 0.071(3) 0.080(3) 0.001(4) 0.014(4) 0.022(2)
F4 0.121(4) 0.070(3) 0.155(5) -0.017(3) -0.018(3) 0.019(3)
O1 0.0375(16) 0.0316(16) 0.0419(17) 0.0030(13) -0.0039(13) 0.0003(13)
O2 0.048(2) 0.052(2) 0.054(2) 0.0000(17) -0.0077(16) 0.0017(17)
N10 0.033(2) 0.064(3) 0.037(2) 0.0050(19) -0.0029(16) -0.0042(18)
C71 0.067(4) 0.065(6) 0.030(3) 0.033(6) -0.003(3) -0.020(4)
C72 0.144(10) 0.198(17) 0.030(4) 0.017(13) -0.010(6) -0.008(7)
C71B 0.067(4) 0.065(6) 0.030(3) 0.033(6) -0.003(3) -0.020(4)
C72B 0.144(10) 0.198(17) 0.030(4) 0.017(13) -0.010(6) -0.008(7)
N1 0.0377(19) 0.0308(19) 0.0316(19) -0.0018(15) -0.0034(15) -0.0052(14)
N2 0.0351(18) 0.0289(18) 0.0284(17) 0.0010(15) 0.0010(14) -0.0016(13)
N3 0.041(2) 0.033(2) 0.0318(19) 0.0077(16) 0.0044(15) 0.0005(14)
N4 0.0295(18) 0.0356(19) 0.0294(17) 0.0026(15) -0.0016(14) 0.0047(14)
N5 0.0343(19) 0.038(2) 0.038(2) -0.0008(16) 0.0006(15) 0.0093(16)
N6 0.037(2) 0.0295(19) 0.040(2) -0.0022(15) -0.0055(16) 0.0012(15)
C9 0.066(4) 0.046(3) 0.058(3) 0.017(3) -0.014(3) 0.000(2)
C10 0.036(2) 0.031(2) 0.034(2) -0.0009(18) -0.0020(17) -0.0035(17)
C11 0.042(3) 0.049(3) 0.029(2) -0.005(2) -0.0026(18) -0.0088(19)
C12 0.049(3) 0.051(3) 0.049(3) 0.007(2) -0.010(2) -0.013(2)
C13 0.055(3) 0.084(5) 0.046(3) 0.010(3) -0.013(3) -0.013(3)
C14 0.071(4) 0.090(5) 0.055(4) -0.016(4) -0.019(3) -0.023(3)
C15 0.178(9) 0.057(4) 0.094(6) -0.027(5) -0.062(6) -0.019(4)
C16 0.123(6) 0.050(4) 0.074(4) -0.019(4) -0.047(4) 0.000(3)
C21 0.033(2) 0.044(3) 0.030(2) 0.0014(19) 0.0029(17) -0.0017(18)
C22 0.060(3) 0.058(3) 0.038(3) 0.000(3) 0.006(2) -0.009(2)
C23 0.084(5) 0.108(6) 0.039(3) 0.002(4) 0.011(3) -0.023(3)
C24 0.091(5) 0.126(7) 0.040(3) -0.022(5) 0.025(3) -0.003(4)
C25 0.089(5) 0.107(6) 0.059(4) -0.034(4) 0.021(4) 0.017(4)
C26 0.065(3) 0.063(4) 0.043(3) -0.015(3) 0.009(3) 0.002(2)
C30 0.038(2) 0.037(2) 0.036(2) 0.0093(19) 0.0007(18) -0.0003(18)
C31A 0.051(3) 0.042(3) 0.032(2) 0.010(2) 0.002(2) -0.0009(19)
C32A 0.057(5) 0.071(6) 0.042(4) 0.007(4) 0.007(4) -0.012(4)
C33A 0.075(7) 0.092(8) 0.046(5) 0.019(5) 0.021(5) -0.009(5)
C34A 0.115(6) 0.055(4) 0.068(4) 0.022(4) 0.024(4) -0.017(3)
C35A 0.112(7) 0.040(4) 0.064(5) 0.002(4) 0.014(4) -0.015(3)
C36A 0.065(7) 0.050(7) 0.066(8) 0.003(6) 0.007(6) -0.013(6)
C31B 0.051(3) 0.042(3) 0.032(2) 0.010(2) 0.002(2) -0.0009(19)
C32B 0.057(5) 0.071(6) 0.042(4) 0.007(4) 0.007(4) -0.012(4)
C33B 0.075(7) 0.092(8) 0.046(5) 0.019(5) 0.021(5) -0.009(5)
C34B 0.115(6) 0.055(4) 0.068(4) 0.022(4) 0.024(4) -0.017(3)
C35B 0.112(7) 0.040(4) 0.064(5) 0.002(4) 0.014(4) -0.015(3)
C36B 0.112(7) 0.040(4) 0.064(5) 0.002(4) 0.014(4) -0.015(3)
C41 0.038(2) 0.046(3) 0.034(2) 0.011(2) 0.0025(19) 0.0053(19)
C42 0.056(3) 0.056(3) 0.039(3) 0.003(3) -0.005(2) 0.007(2)
C43 0.086(5) 0.080(5) 0.043(3) 0.011(4) -0.014(3) 0.004(3)
C44 0.132(7) 0.076(5) 0.042(3) 0.030(5) 0.000(4) 0.023(3)
C45 0.146(7) 0.048(4) 0.056(4) 0.019(4) 0.013(4) 0.016(3)
C46 0.087(4) 0.045(3) 0.042(3) 0.007(3) 0.005(3) 0.006(2)
C50 0.030(2) 0.035(2) 0.047(3) -0.0029(18) -0.0042(19) 0.0080(19)
C51 0.034(2) 0.049(3) 0.044(3) 0.005(2) 0.006(2) 0.013(2)
C52 0.059(3) 0.066(4) 0.052(3) 0.018(3) 0.014(3) 0.024(3)
C53 0.071(4) 0.083(5) 0.056(4) 0.019(3) 0.012(3) 0.038(3)
C54 0.066(4) 0.115(6) 0.064(4) 0.022(4) 0.028(3) 0.043(4)
C55 0.058(4) 0.092(5) 0.085(5) 0.019(4) 0.029(3) 0.027(4)
C56 0.058(3) 0.078(4) 0.061(4) 0.017(3) 0.008(3) 0.023(3)
C61 0.044(3) 0.029(2) 0.044(3) -0.0042(19) -0.011(2) 0.0040(18)
C62 0.048(3) 0.039(3) 0.056(3) -0.007(2) -0.015(2) 0.008(2)
C63 0.058(3) 0.047(3) 0.067(4) -0.012(3) -0.031(3) 0.011(3)
C64 0.079(4) 0.042(3) 0.054(3) -0.009(3) -0.029(3) 0.003(2)
C65 0.069(4) 0.055(3) 0.047(3) -0.005(3) -0.010(3) -0.008(2)
C66 0.051(3) 0.048(3) 0.054(3) -0.009(2) -0.010(2) -0.007(2)
C70 0.036(2) 0.039(3) 0.037(2) 0.0006(19) -0.0063(19) -0.0019(19)

loop_
_atom_type_symbol
_atom_type_description
_atom_type_scat_dispersion_real
_atom_type_scat_dispersion_imag
_atom_type_scat_source
C C 0.0033 0.0016 'International Tables Vol C Tables 4.2.6.8 and 6.1.1.4'
H H 0.0000 0.0000 'International Tables Vol C Tables 4.2.6.8 and 6.1.1.4'
B B 0.0013 0.0007 'International Tables Vol C Tables 4.2.6.8 and 6.1.1.4'
N N 0.0061 0.0033 'International Tables Vol C Tables 4.2.6.8 and 6.1.1.4'
O O 0.0106 0.0060 'International Tables Vol C Tables 4.2.6.8 and 6.1.1.4'
F F 0.0171 0.0103 'International Tables Vol C Tables 4.2.6.8 and 6.1.1.4'
Ru Ru -1.2594 0.8363 'International Tables Vol C Tables 4.2.6.8 and 6.1.1.4'
Cl Cl 0.1484 0.1585 'International Tables Vol C Tables 4.2.6.8 and 6.1.1.4'

loop_
_geom_angle_atom_site_label_1
_geom_angle_atom_site_label_2
_geom_angle_atom_site_label_3
_geom_angle_site_symmetry_1
_geom_angle_site_symmetry_3
_geom_angle
_geom_angle_publ_flag
N3 Ru1 O2 . . 175.09(14) y
N3 Ru1 N1 . . 90.64(14) y
O2 Ru1 N1 . . 89.65(14) y
N3 Ru1 N5 . . 90.56(15) y
O2 Ru1 N5 . . 88.72(14) y
N1 Ru1 N5 . . 174.69(14) y
N3 Ru1 N10 . . 93.75(15) y
O2 Ru1 N10 . . 91.15(15) y
N1 Ru1 N10 . . 91.38(14) y
N5 Ru1 N10 . . 93.70(15) y
N3 Ru1 Ru2 . . 88.47(10) ?
O2 Ru1 Ru2 . . 86.65(10) ?
N1 Ru1 Ru2 . . 87.54(9) ?
N5 Ru1 Ru2 . . 87.33(10) ?
N10 Ru1 Ru2 . . 177.54(11) ?
N4 Ru2 N2 . . 89.33(14) y
N4 Ru2 N6 . . 93.00(14) y
N2 Ru2 N6 . . 177.63(14) y
N4 Ru2 O1 . . 178.33(13) y
N2 Ru2 O1 . . 89.33(13) y
N6 Ru2 O1 . . 88.33(13) y
N4 Ru2 Ru1 . . 88.82(10) ?
N2 Ru2 Ru1 . . 89.65(9) ?
N6 Ru2 Ru1 . . 90.02(10) ?
O1 Ru2 Ru1 . . 90.17(8) ?
F2 B1 F2 . 4_556 110.7(8) ?
F2 B1 F1 . . 107.3(3) ?
F2 B1 F1 4_556 . 111.8(3) ?
F2 B1 F1 . 4_556 111.8(3) ?
F2 B1 F1 4_556 4_556 107.3(3) ?
F1 B1 F1 . 4_556 108.0(8) ?
F3 B2 F3 2_665 . 115.0(11) ?
F3 B2 F4 2_665 . 110.2(3) ?
F3 B2 F4 . . 108.8(3) ?
F3 B2 F4 2_665 2_665 108.8(3) ?
F3 B2 F4 . 2_665 110.2(3) ?
F4 B2 F4 . 2_665 103.1(10) ?
C70 O1 Ru2 . . 119.6(3) ?
C70 O2 Ru1 . . 122.0(3) ?
C71 N10 Ru1 . . 167.7(7) ?
C71B N10 Ru1 . . 156.6(13) ?
N10 C71 C72 . . 174.4(11) ?
C71 C72 H72D . . 109.5 ?
C71 C72 H72E . . 109.5 ?
H72D C72 H72E . . 109.5 ?
C71 C72 H72F . . 109.5 ?
H72D C72 H72F . . 109.5 ?
H72E C72 H72F . . 109.5 ?
N10 C71B C72B . . 174(2) ?
C71B C72B H72A . . 109.5 ?
C71B C72B H72B . . 109.5 ?
H72A C72B H72B . . 109.5 ?
C71B C72B H72C . . 109.5 ?
H72A C72B H72C . . 109.5 ?
H72B C72B H72C . . 109.5 ?
C10 N1 C11 . . 114.8(4) ?
C10 N1 Ru1 . . 120.2(3) ?
C11 N1 Ru1 . . 125.0(3) ?
C10 N2 C21 . . 119.0(4) ?
C10 N2 Ru2 . . 120.7(3) ?
C21 N2 Ru2 . . 120.2(3) ?
C30 N3 C31A . . 114.8(4) ?
C30 N3 Ru1 . . 119.2(3) ?
C31A N3 Ru1 . . 126.0(3) ?
C30 N4 C41 . . 116.7(4) ?
C30 N4 Ru2 . . 120.8(3) ?
C41 N4 Ru2 . . 121.6(3) ?
C50 N5 C51 . . 114.8(4) ?
C50 N5 Ru1 . . 121.0(3) ?
C51 N5 Ru1 . . 124.1(3) ?
C50 N6 C61 . . 119.4(4) ?
C50 N6 Ru2 . . 120.0(3) ?
C61 N6 Ru2 . . 120.5(3) ?
C70 C9 H9A . . 109.5 ?
C70 C9 H9B . . 109.5 ?
H9A C9 H9B . . 109.5 ?
C70 C9 H9C . . 109.5 ?
H9A C9 H9C . . 109.5 ?
H9B C9 H9C . . 109.5 ?
N1 C10 N2 . . 121.9(4) ?
N1 C10 H10A . . 119.1 ?
N2 C10 H10A . . 119.1 ?
C16 C11 C12 . . 119.0(5) ?
C16 C11 N1 . . 120.5(5) ?
C12 C11 N1 . . 120.5(4) ?
C11 C12 C13 . . 120.3(5) ?
C11 C12 H12A . . 119.8 ?
C13 C12 H12A . . 119.8 ?
C14 C13 C12 . . 120.1(6) ?
C14 C13 H13A . . 119.9 ?
C12 C13 H13A . . 119.9 ?
C15 C14 C13 . . 119.9(6) ?
C15 C14 H14A . . 120.0 ?
C13 C14 H14A . . 120.0 ?
C14 C15 C16 . . 121.6(7) ?
C14 C15 H15A . . 119.2 ?
C16 C15 H15A . . 119.2 ?
C11 C16 C15 . . 118.9(6) ?
C11 C16 H16A . . 120.5 ?
C15 C16 H16A . . 120.5 ?
C26 C21 C22 . . 119.7(5) ?
C26 C21 N2 . . 121.9(4) ?
C22 C21 N2 . . 118.3(4) ?
C21 C22 C23 . . 119.8(6) ?
C21 C22 H22A . . 120.1 ?
C23 C22 H22A . . 120.1 ?
C24 C23 C22 . . 120.3(6) ?
C24 C23 H23A . . 119.8 ?
C22 C23 H23A . . 119.8 ?
C23 C24 C25 . . 120.4(6) ?
C23 C24 H24A . . 119.8 ?
C25 C24 H24A . . 119.8 ?
C24 C25 C26 . . 119.8(6) ?
C24 C25 H25A . . 120.1 ?
C26 C25 H25A . . 120.1 ?
C21 C26 C25 . . 119.9(6) ?
C21 C26 H26A . . 120.0 ?
C25 C26 H26A . . 120.0 ?
N3 C30 N4 . . 122.5(4) ?
N3 C30 H30A . . 118.7 ?
N4 C30 H30A . . 118.7 ?
C32A C31A C36A . . 119.8(7) ?
C32A C31A N3 . . 119.4(6) ?
C36A C31A N3 . . 120.6(6) ?
C31A C32A C33A . . 121.1(11) ?
C31A C32A H32A . . 119.4 ?
C33A C32A H32A . . 119.4 ?
C34A C33A C32A . . 119.5(12) ?
C34A C33A H33A . . 120.3 ?
C32A C33A H33A . . 120.3 ?
C33A C34A C35A . . 120.9(8) ?
C33A C34A H34A . . 119.6 ?
C35A C34A H34A . . 119.6 ?
C36A C35A C34A . . 118.3(12) ?
C36A C35A H35A . . 120.8 ?
C34A C35A H35A . . 120.8 ?
C35A C36A C31A . . 119.7(11) ?
C35A C36A H36A . . 120.2 ?
C31A C36A H36A . . 120.2 ?
C33B C32B H32B . . 121.1 ?
C32B C33B H33B . . 118.1 ?
C36B C35B H35B . . 120.6 ?
C35B C36B H36B . . 120.0 ?
C42 C41 C46 . . 120.7(5) ?
C42 C41 N4 . . 119.5(4) ?
C46 C41 N4 . . 119.8(4) ?
C43 C42 C41 . . 119.4(6) ?
C43 C42 H42A . . 120.3 ?
C41 C42 H42A . . 120.3 ?
C42 C43 C44 . . 120.3(6) ?
C42 C43 H43A . . 119.9 ?
C44 C43 H43A . . 119.9 ?
C45 C44 C43 . . 119.7(6) ?
C45 C44 H44A . . 120.1 ?
C43 C44 H44A . . 120.1 ?
C44 C45 C46 . . 121.0(6) ?
C44 C45 H45A . . 119.5 ?
C46 C45 H45A . . 119.5 ?
C45 C46 C41 . . 118.8(6) ?
C45 C46 H46A . . 120.6 ?
C41 C46 H46A . . 120.6 ?
N5 C50 N6 . . 121.6(4) ?
N5 C50 H50A . . 119.2 ?
N6 C50 H50A . . 119.2 ?
C52 C51 C56 . . 119.2(5) ?
C52 C51 N5 . . 120.6(4) ?
C56 C51 N5 . . 120.1(4) ?
C51 C52 C53 . . 119.6(5) ?
C51 C52 H52A . . 120.2 ?
C53 C52 H52A . . 120.2 ?
C54 C53 C52 . . 121.9(6) ?
C54 C53 H53A . . 119.1 ?
C52 C53 H53A . . 119.1 ?
C53 C54 C55 . . 118.6(6) ?
C53 C54 H54A . . 120.7 ?
C55 C54 H54A . . 120.7 ?
C56 C55 C54 . . 120.5(6) ?
C56 C55 H55A . . 119.8 ?
C54 C55 H55A . . 119.8 ?
C51 C56 C55 . . 119.6(6) ?
C51 C56 H56A . . 120.2 ?
C55 C56 H56A . . 120.2 ?
C62 C61 C66 . . 118.8(5) ?
C62 C61 N6 . . 123.7(5) ?
C66 C61 N6 . . 117.5(4) ?
C63 C62 C61 . . 119.8(5) ?
C63 C62 H62A . . 120.1 ?
C61 C62 H62A . . 120.1 ?
C62 C63 C64 . . 121.0(5) ?
C62 C63 H63A . . 119.5 ?
C64 C63 H63A . . 119.5 ?
C65 C64 C63 . . 119.1(5) ?
C65 C64 H64A . . 120.5 ?
C63 C64 H64A . . 120.5 ?
C64 C65 C66 . . 120.2(6) ?
C64 C65 H65A . . 119.9 ?
C66 C65 H65A . . 119.9 ?
C65 C66 C61 . . 121.1(5) ?
C65 C66 H66A . . 119.4 ?
C61 C66 H66A . . 119.4 ?
O1 C70 O2 . . 121.5(4) ?
O1 C70 C9 . . 116.7(4) ?
O2 C70 C9 . . 121.7(4) ?
Cl2 C1S Cl1 . . 105.5(5) ?
Cl2 C1S H11S . . 110.6 ?
Cl1 C1S H11S . . 110.6 ?
Cl2 C1S H12S . . 110.6 ?
Cl1 C1S H12S . . 110.6 ?
H11S C1S H12S . . 108.8 ?

loop_
_geom_bond_atom_site_label_1
_geom_bond_atom_site_label_2
_geom_bond_site_symmetry_2
_geom_bond_distance
_geom_bond_publ_flag
Ru1 Ru2 . 2.4131(5) y
Ru1 N3 . 2.041(4) y
Ru1 O2 . 2.052(4) y
Ru1 N1 . 2.057(4) y
Ru1 N5 . 2.057(4) y
Ru1 N10 . 2.166(4) y
Ru2 N4 . 1.997(3) y
Ru2 N2 . 2.000(3) y
Ru2 N6 . 2.017(4) y
Ru2 O1 . 2.041(3) y
B1 F2 . 1.363(7) ?
B1 F2 4_556 1.363(7) ?
B1 F1 . 1.368(7) ?
B1 F1 4_556 1.368(7) ?
B2 F3 2_665 1.356(8) ?
B2 F3 . 1.356(8) ?
B2 F4 . 1.387(9) ?
B2 F4 2_665 1.387(9) ?
O1 C70 . 1.301(5) ?
O2 C70 . 1.335(6) ?
N10 C71 . 1.131(8) ?
N10 C71B . 1.191(13) ?
C71 C72 . 1.442(10) ?
C72 H72D . 0.9700 ?
C72 H72E . 0.9700 ?
C72 H72F . 0.9700 ?
C71B C72B . 1.434(17) ?
C72B H72A . 0.9700 ?
C72B H72B . 0.9700 ?
C72B H72C . 0.9700 ?
N1 C10 . 1.321(5) ?
N1 C11 . 1.438(5) ?
N2 C10 . 1.326(5) ?
N2 C21 . 1.423(5) ?
N3 C30 . 1.317(5) ?
N3 C31A . 1.437(5) ?
N4 C30 . 1.326(5) ?
N4 C41 . 1.426(5) ?
N5 C50 . 1.327(6) ?
N5 C51 . 1.435(6) ?
N6 C50 . 1.330(6) ?
N6 C61 . 1.422(5) ?
C9 C70 . 1.493(7) ?
C9 H9A . 0.9700 ?
C9 H9B . 0.9700 ?
C9 H9C . 0.9700 ?
C10 H10A . 0.9400 ?
C11 C16 . 1.381(8) ?
C11 C12 . 1.383(7) ?
C12 C13 . 1.391(7) ?
C12 H12A . 0.9400 ?
C13 C14 . 1.354(9) ?
C13 H13A . 0.9400 ?
C14 C15 . 1.350(10) ?
C14 H14A . 0.9400 ?
C15 C16 . 1.392(8) ?
C15 H15A . 0.9400 ?
C16 H16A . 0.9400 ?
C21 C26 . 1.373(7) ?
C21 C22 . 1.386(6) ?
C22 C23 . 1.387(7) ?
C22 H22A . 0.9400 ?
C23 C24 . 1.353(10) ?
C23 H23A . 0.9400 ?
C24 C25 . 1.382(10) ?
C24 H24A . 0.9400 ?
C25 C26 . 1.388(8) ?
C25 H25A . 0.9400 ?
C26 H26A . 0.9400 ?
C30 H30A . 0.9400 ?
C31A C32A . 1.361(12) ?
C31A C36A . 1.415(13) ?
C32A C33A . 1.393(15) ?
C32A H32A . 0.9400 ?
C33A C34A . 1.371(16) ?
C33A H33A . 0.9400 ?
C34A C35A . 1.410(16) ?
C34A H34A . 0.9400 ?
C35A C36A . 1.401(15) ?
C35A H35A . 0.9400 ?
C36A H36A . 0.9400 ?
C32B C33B . 1.399(16) ?
C32B H32B . 0.9400 ?
C33B H33B . 0.9400 ?
C35B C36B . 1.401(15) ?
C35B H35B . 0.9400 ?
C36B H36B . 0.9400 ?
C41 C42 . 1.388(7) ?
C41 C46 . 1.391(7) ?
C42 C43 . 1.384(7) ?
C42 H42A . 0.9400 ?
C43 C44 . 1.389(10) ?
C43 H43A . 0.9400 ?
C44 C45 . 1.375(10) ?
C44 H44A . 0.9400 ?
C45 C46 . 1.386(8) ?
C45 H45A . 0.9400 ?
C46 H46A . 0.9400 ?
C50 H50A . 0.9400 ?
C51 C52 . 1.367(7) ?
C51 C56 . 1.380(7) ?
C52 C53 . 1.389(7) ?
C52 H52A . 0.9400 ?
C53 C54 . 1.332(8) ?
C53 H53A . 0.9400 ?
C54 C55 . 1.388(9) ?
C54 H54A . 0.9400 ?
C55 C56 . 1.383(8) ?
C55 H55A . 0.9400 ?
C56 H56A . 0.9400 ?
C61 C62 . 1.392(7) ?
C61 C66 . 1.394(7) ?
C62 C63 . 1.385(7) ?
C62 H62A . 0.9400 ?
C63 C64 . 1.393(8) ?
C63 H63A . 0.9400 ?
C64 C65 . 1.380(8) ?
C64 H64A . 0.9400 ?
C65 C66 . 1.381(7) ?
C65 H65A . 0.9400 ?
C66 H66A . 0.9400 ?
C1S Cl2 . 1.775(9) ?
C1S Cl1 . 1.789(9) ?
C1S H11S . 0.9800 ?
C1S H12S . 0.9800 ?

loop_
_geom_hbond_atom_site_label_D
_geom_hbond_atom_site_label_H
_geom_hbond_atom_site_label_A
_geom_hbond_site_symmetry_A
_geom_hbond_distance_DH
_geom_hbond_distance_HA
_geom_hbond_distance_DA
_geom_hbond_angle_DHA
_geom_hbond_publ_flag
C52 H52A F1 . 0.94 2.69 3.482(8) 142 n
C53 H53A F1 4_556 0.94 2.76 3.435(8) 130 n
C62 H62A F2 6_556 0.94 2.81 3.441(7) 126 n
C16 H16A F3 . 0.94 2.47 3.339(8) 154 n
C26 H26A F3 . 0.94 2.49 3.368(8) 156 n
C26 H26A F4 2_665 0.94 2.39 3.178(7) 141 n
C46 H46A F4 . 0.94 2.61 3.312(8) 132 n
C1S H11S F4 1_556 0.98 2.59 3.50(3) 153 n

loop_
_geom_torsion_atom_site_label_1
_geom_torsion_atom_site_label_2
_geom_torsion_atom_site_label_3
_geom_torsion_atom_site_label_4
_geom_torsion
_geom_torsion_publ_flag
N3 Ru1 Ru2 N4 0.53(14) y
O2 Ru1 Ru2 N4 -179.98(14) ?
N1 Ru1 Ru2 N4 -90.18(14) ?
N5 Ru1 Ru2 N4 91.15(14) ?
N3 Ru1 Ru2 N2 89.87(14) ?
O2 Ru1 Ru2 N2 -90.63(14) ?
N1 Ru1 Ru2 N2 -0.84(14) y
N5 Ru1 Ru2 N2 -179.50(14) ?
N3 Ru1 Ru2 N6 -92.47(15) ?
O2 Ru1 Ru2 N6 87.02(14) ?
N1 Ru1 Ru2 N6 176.82(14) ?
N5 Ru1 Ru2 N6 -1.85(14) ?
N3 Ru1 Ru2 O1 179.20(13) ?
O2 Ru1 Ru2 O1 -1.30(13) y
N1 Ru1 Ru2 O1 88.49(13) ?
N5 Ru1 Ru2 O1 -90.17(14) ?
N2 Ru2 O1 C70 92.4(3) ?
N6 Ru2 O1 C70 -87.3(3) ?
Ru1 Ru2 O1 C70 2.7(3) ?
N1 Ru1 O2 C70 -87.2(4) ?
N5 Ru1 O2 C70 87.7(4) ?
N10 Ru1 O2 C70 -178.6(4) ?
Ru2 Ru1 O2 C70 0.3(3) ?
N3 Ru1 N10 C71 146(3) ?
O2 Ru1 N10 C71 -33(3) ?
N1 Ru1 N10 C71 -123(3) ?
N5 Ru1 N10 C71 55(3) ?
N3 Ru1 N10 C71B -34(3) ?
O2 Ru1 N10 C71B 146(3) ?
N1 Ru1 N10 C71B 57(3) ?
N5 Ru1 N10 C71B -125(3) ?
N3 Ru1 N1 C10 -87.1(3) ?
O2 Ru1 N1 C10 88.0(3) ?
N10 Ru1 N1 C10 179.2(3) ?
Ru2 Ru1 N1 C10 1.4(3) ?
N3 Ru1 N1 C11 94.9(4) ?
O2 Ru1 N1 C11 -90.0(4) ?
N10 Ru1 N1 C11 1.2(4) ?
Ru2 Ru1 N1 C11 -176.6(3) ?
N4 Ru2 N2 C10 89.4(3) ?
O1 Ru2 N2 C10 -89.6(3) ?
Ru1 Ru2 N2 C10 0.6(3) ?
N4 Ru2 N2 C21 -92.4(3) ?
O1 Ru2 N2 C21 88.6(3) ?
Ru1 Ru2 N2 C21 178.8(3) ?
N1 Ru1 N3 C30 85.4(4) ?
N5 Ru1 N3 C30 -89.5(4) ?
N10 Ru1 N3 C30 176.8(4) ?
Ru2 Ru1 N3 C30 -2.2(3) ?
N1 Ru1 N3 C31A -95.2(4) ?
N5 Ru1 N3 C31A 90.0(4) ?
N10 Ru1 N3 C31A -3.8(4) ?
Ru2 Ru1 N3 C31A 177.3(4) ?
N2 Ru2 N4 C30 -88.7(3) ?
N6 Ru2 N4 C30 90.9(4) ?
Ru1 Ru2 N4 C30 1.0(3) ?
N2 Ru2 N4 C41 80.1(3) ?
N6 Ru2 N4 C41 -100.3(3) ?
Ru1 Ru2 N4 C41 169.8(3) ?
N3 Ru1 N5 C50 90.6(4) ?
O2 Ru1 N5 C50 -84.6(4) ?
Ru2 Ru1 N5 C50 2.1(3) ?
N3 Ru1 N5 C51 -92.7(4) ?
O2 Ru1 N5 C51 92.2(4) ?
N10 Ru1 N5 C51 1.1(4) ?
Ru2 Ru1 N5 C51 178.9(3) ?
N4 Ru2 N6 C50 -86.6(3) ?
O1 Ru2 N6 C50 92.4(3) ?
Ru1 Ru2 N6 C50 2.2(3) ?
N4 Ru2 N6 C61 94.6(3) ?
O1 Ru2 N6 C61 -86.4(3) ?
Ru1 Ru2 N6 C61 -176.6(3) ?
C11 N1 C10 N2 176.9(4) ?
Ru1 N1 C10 N2 -1.3(6) ?
C21 N2 C10 N1 -177.9(4) ?
Ru2 N2 C10 N1 0.3(6) ?
C10 N1 C11 C16 66.5(7) ?
Ru1 N1 C11 C16 -115.4(6) ?
C10 N1 C11 C12 -113.9(5) ?
Ru1 N1 C11 C12 64.2(5) ?
C16 C11 C12 C13 -1.7(8) ?
N1 C11 C12 C13 178.7(5) ?
C11 C12 C13 C14 1.6(9) ?
C12 C13 C14 C15 -0.9(11) ?
C13 C14 C15 C16 0.4(14) ?
C12 C11 C16 C15 1.2(11) ?
N1 C11 C16 C15 -179.2(7) ?
C14 C15 C16 C11 -0.5(14) ?
C10 N2 C21 C26 -41.3(6) ?
Ru2 N2 C21 C26 140.5(4) ?
C10 N2 C21 C22 139.3(5) ?
Ru2 N2 C21 C22 -38.9(5) ?
C26 C21 C22 C23 1.1(8) ?
N2 C21 C22 C23 -179.5(5) ?
C21 C22 C23 C24 0.1(10) ?
C22 C23 C24 C25 -1.0(12) ?
C23 C24 C25 C26 0.7(13) ?
C22 C21 C26 C25 -1.4(9) ?
N2 C21 C26 C25 179.3(5) ?
C24 C25 C26 C21 0.5(11) ?
C31A N3 C30 N4 -176.0(4) ?
Ru1 N3 C30 N4 3.6(6) ?
C41 N4 C30 N3 -172.3(4) ?
Ru2 N4 C30 N3 -3.0(6) ?
C30 N3 C31A C32A 62.9(8) ?
Ru1 N3 C31A C32A -116.6(7) ?
C30 N3 C31A C36A -122.4(7) ?
Ru1 N3 C31A C36A 58.2(8) ?
C36A C31A C32A C33A 4.8(16) ?
N3 C31A C32A C33A 179.6(10) ?
C31A C32A C33A C34A 1.8(19) ?
C32A C33A C34A C35A -9.2(18) ?
C33A C34A C35A C36A 9.7(17) ?
C34A C35A C36A C31A -3.0(17) ?
C32A C31A C36A C35A -4.1(15) ?
N3 C31A C36A C35A -178.9(9) ?
C30 N4 C41 C42 -133.7(5) ?
Ru2 N4 C41 C42 57.0(5) ?
C30 N4 C41 C46 46.6(6) ?
Ru2 N4 C41 C46 -122.6(4) ?
C46 C41 C42 C43 -0.9(8) ?
N4 C41 C42 C43 179.4(5) ?
C41 C42 C43 C44 -1.1(10) ?
C42 C43 C44 C45 1.3(11) ?
C43 C44 C45 C46 0.5(12) ?
C44 C45 C46 C41 -2.5(10) ?
C42 C41 C46 C45 2.7(8) ?
N4 C41 C46 C45 -177.7(5) ?
C51 N5 C50 N6 -178.1(4) ?
Ru1 N5 C50 N6 -1.1(6) ?
C61 N6 C50 N5 177.6(4) ?
Ru2 N6 C50 N5 -1.2(6) ?
C50 N5 C51 C52 120.4(6) ?
Ru1 N5 C51 C52 -56.6(6) ?
C50 N5 C51 C56 -55.9(7) ?
Ru1 N5 C51 C56 127.1(5) ?
C56 C51 C52 C53 -7.0(10) ?
N5 C51 C52 C53 176.7(6) ?
C51 C52 C53 C54 2.4(11) ?
C52 C53 C54 C55 4.1(12) ?
C53 C54 C55 C56 -6.2(13) ?
C52 C51 C56 C55 4.9(10) ?
N5 C51 C56 C55 -178.8(6) ?
C54 C55 C56 C51 1.7(12) ?
C50 N6 C61 C62 33.7(7) ?
Ru2 N6 C61 C62 -147.6(4) ?
C50 N6 C61 C66 -149.7(4) ?
Ru2 N6 C61 C66 29.1(5) ?
C66 C61 C62 C63 0.6(7) ?
N6 C61 C62 C63 177.2(4) ?
C61 C62 C63 C64 -2.0(8) ?
C62 C63 C64 C65 2.9(8) ?
C63 C64 C65 C66 -2.3(9) ?
C64 C65 C66 C61 0.9(9) ?
C62 C61 C66 C65 0.0(8) ?
N6 C61 C66 C65 -176.9(5) ?
Ru2 O1 C70 O2 -3.2(6) ?
Ru2 O1 C70 C9 179.3(3) ?
Ru1 O2 C70 O1 1.7(6) ?
Ru1 O2 C70 C9 179.1(4) ?
